data_7022170
loop_
_publ_author_name
'Sha, Jing-Quan'
'Sun, Jing-Wen'
'Li, Meng-Ting'
'Wang, Cheng'
'Li, Guang-Ming'
'Yan, Peng-Fei'
'Sun, Long-Jiang'

_publ_section_title
;
 Secondary spacer modulated assembly of polyoxometalate based
 metal-organic frameworks.
;
_journal_issue 5
_journal_name_full 'Dalton transactions (Cambridge, England : 2003)'
_journal_page_first 1667
_journal_page_last 1677
_journal_paper_doi 10.1039/c2dt31951a
_journal_volume 42
_journal_year 2013
_chemical_formula_moiety 'C36 H28 Cu5 Mo12 N30 O44 Si,2(H2O), 2(H O0.50) '
_chemical_formula_sum 'C36 H34 Cu5 Mo12 N30 O47 Si'
_chemical_formula_weight 3136.05
_chemical_name_systematic
;
?
;
_space_group_IT_number 2
_symmetry_Int_Tables_number 2
_symmetry_space_group_name_Hall '-P 1'
_symmetry_space_group_name_H-M 'P -1'
_atom_sites_solution_hydrogens geom
_atom_sites_solution_primary direct
_atom_sites_solution_secondary difmap
_audit_creation_method SHELXL-97
_cell_angle_alpha 105.129(5)
_cell_angle_beta 111.458(5)
_cell_angle_gamma 105.677(5)
_cell_formula_units_Z 1
_cell_length_a 12.168(5)
_cell_length_b 13.460(5)
_cell_length_c 14.191(5)
_cell_measurement_reflns_used 1512
_cell_measurement_temperature 293(2)
_cell_measurement_theta_max 22.1702
_cell_measurement_theta_min 2.4727
_cell_volume 1907.3(13)
_computing_cell_refinement 'Bruker FRAMBO'
_computing_data_collection 'Bruker FRAMBO'
_computing_data_reduction 'Bruker SHELXTL'
_computing_molecular_graphics 'Bruker SHELXTL'
_computing_publication_material 'Bruker SHELXTL'
_computing_structure_refinement 'SHELXL-97 (Sheldrick, 1997)'
_computing_structure_solution 'Bruker SHELXTL'
_diffrn_ambient_temperature 293(2)
_diffrn_measured_fraction_theta_full 0.982
_diffrn_measured_fraction_theta_max 0.982
_diffrn_measurement_device_type 'multiwire proportional'
_diffrn_measurement_method 'phi and omega scans'
_diffrn_radiation_monochromator graphite
_diffrn_radiation_source 'fine-focus sealed tube'
_diffrn_radiation_type MoK\a
_diffrn_radiation_wavelength 0.71069
_diffrn_reflns_av_R_equivalents 0.0328
_diffrn_reflns_av_sigmaI/netI 0.0836
_diffrn_reflns_limit_h_max 10
_diffrn_reflns_limit_h_min -14
_diffrn_reflns_limit_k_max 15
_diffrn_reflns_limit_k_min -15
_diffrn_reflns_limit_l_max 16
_diffrn_reflns_limit_l_min -16
_diffrn_reflns_number 9621
_diffrn_reflns_theta_full 24.99
_diffrn_reflns_theta_max 24.99
_diffrn_reflns_theta_min 1.68
_exptl_absorpt_coefficient_mu 3.395
_exptl_absorpt_correction_T_max 0.643
_exptl_absorpt_correction_T_min 0.429
_exptl_absorpt_correction_type multi-scan
_exptl_absorpt_process_details sadabs(Sheldrick,1996)
_exptl_crystal_colour green
_exptl_crystal_density_diffrn 2.730
_exptl_crystal_density_method 'not measured'
_exptl_crystal_description strip
_exptl_crystal_F_000 1499
_exptl_crystal_size_max 0.3
_exptl_crystal_size_mid 0.21
_exptl_crystal_size_min 0.13
_refine_diff_density_max 1.380
_refine_diff_density_min -1.762
_refine_diff_density_rms 0.200
_refine_ls_extinction_method none
_refine_ls_goodness_of_fit_ref 1.038
_refine_ls_hydrogen_treatment constr
_refine_ls_matrix_type full
_refine_ls_number_parameters 617
_refine_ls_number_reflns 6708
_refine_ls_number_restraints 72
_refine_ls_restrained_S_all 1.056
_refine_ls_R_factor_all 0.1211
_refine_ls_R_factor_gt 0.0749
_refine_ls_shift/su_max 0.000
_refine_ls_shift/su_mean 0.000
_refine_ls_structure_factor_coef Fsqd
_refine_ls_weighting_details 'calc w=1/[\s^2^(Fo^2^)+(0.0309P)^2^+49.9430P] where P=(Fo^2^+2Fc^2^)/3'
_refine_ls_weighting_scheme calc
_refine_ls_wR_factor_gt 0.1458
_refine_ls_wR_factor_ref 0.1689
_reflns_number_gt 4249
_reflns_number_total 6708
_reflns_threshold_expression >2sigma(I)
_cod_data_source_file c2dt31951a.txt
_cod_data_source_block dd
_cod_database_code 7022170

loop_
_symmetry_equiv_pos_as_xyz
'x, y, z'
'-x, -y, -z'

loop_
_atom_site_label
_atom_site_type_symbol
_atom_site_fract_x
_atom_site_fract_y
_atom_site_fract_z
_atom_site_U_iso_or_equiv
_atom_site_adp_type
_atom_site_occupancy
_atom_site_symmetry_multiplicity
_atom_site_calc_flag
_atom_site_refinement_flags
Mo1 Mo 0.69714(13) 0.30490(11) 0.27618(11) 0.0373(3) Uani 1 1 d .
Mo2 Mo 0.84084(14) 0.24317(13) 0.50679(14) 0.0586(5) Uani 1 1 d .
Mo3 Mo 0.97727(18) 0.35491(12) 0.24366(12) 0.0538(5) Uani 1 1 d .
Mo4 Mo 0.85446(15) 0.56535(13) 0.27239(11) 0.0429(4) Uani 1 1 d .
Mo5 Mo 1.28174(15) 0.54847(17) 0.46758(14) 0.0699(6) Uani 1 1 d .
Mo6 Mo 1.1189(2) 0.29129(17) 0.46914(15) 0.0805(7) Uani 1 1 d .
Cu1 Cu 0.64910(16) 0.55598(13) -0.03295(15) 0.0286(4) Uani 1 1 d .
Cu2 Cu 1.0000 1.0000 0.0000 0.0412(7) Uani 1 2 d S
Cu3 Cu 0.53221(16) 0.95192(15) 0.12723(15) 0.0324(4) Uani 1 1 d .
Si1 Si 1.0000 0.5000 0.5000 0.0280(12) Uani 1 2 d S
O1 O 0.8077(15) 0.2742(12) 0.2204(13) 0.084(4) Uani 1 1 d U
O1W O 0.4974(11) 0.4868(11) -0.2306(10) 0.066(4) Uani 1 1 d .
H105 H 0.5082 0.5319 -0.2618 0.079 Uiso 1 1 d R
H106 H 0.4228 0.4716 -0.2347 0.079 Uiso 1 1 d R
O2 O 0.9583(12) 0.2076(14) 0.4639(10) 0.094(6) Uani 1 1 d .
O2W O 0.4890(11) 0.9889(11) 0.2526(9) 0.056(3) Uani 1 1 d .
O3 O 1.1790(14) 0.1949(11) 0.4594(11) 0.072(4) Uani 1 1 d .
O4 O 0.7863(10) 0.5932(9) 0.1644(9) 0.050(3) Uani 1 1 d .
O5 O 0.8096(11) 0.6425(13) 0.3722(10) 0.082(5) Uani 1 1 d .
O6 O 0.6464(12) 0.3743(11) 0.3815(9) 0.059(3) Uani 1 1 d .
O7 O 0.7366(12) 0.2172(11) 0.3616(9) 0.064(4) Uani 1 1 d .
O8 O 0.7574(13) 0.3300(12) 0.5538(10) 0.073(4) Uani 1 1 d .
O9 O 0.5543(11) 0.2098(9) 0.1755(9) 0.061(4) Uani 1 1 d .
O10 O 1.4122(13) 0.5728(15) 0.4516(12) 0.097(5) Uani 1 1 d .
O11 O 0.9795(11) 0.3206(14) 0.6563(10) 0.088(5) Uani 1 1 d .
O12 O 1.2636(17) 0.4123(14) 0.4871(14) 0.117(6) Uani 1 1 d U
O13 O 0.7672(15) 0.1251(12) 0.5134(12) 0.092(5) Uani 1 1 d U
O14 O 1.0269(16) 0.2652(12) 0.3216(12) 0.104(5) Uani 1 1 d U
O15 O 0.7108(14) 0.4295(11) 0.2362(13) 0.078(4) Uani 1 1 d U
O17 O 1.0790(17) 0.4423(15) 0.4418(14) 0.028(4) Uani 0.50 1 d P
O18 O 0.8705(16) 0.4058(14) 0.4662(15) 0.027(4) Uani 0.50 1 d PU
O19 O 0.8992(16) 0.4444(14) 0.3638(14) 0.023(4) Uani 0.50 1 d P
O20 O 1.0135(16) 0.4003(14) 0.5397(15) 0.025(4) Uani 0.50 1 d P
O21 O 1.1520(16) 0.4593(13) 0.3183(13) 0.109(6) Uani 1 1 d U
O22 O 0.9197(15) 0.4662(12) 0.2128(14) 0.090(4) Uani 1 1 d U
O23 O 0.9698(10) 0.2918(9) 0.1241(9) 0.047(3) Uani 1 1 d .
N1 N 0.8615(12) 0.9614(10) -0.1517(10) 0.035(3) Uani 1 1 d .
N2 N 0.8859(12) 0.8462(9) -0.0265(10) 0.034(3) Uani 1 1 d .
N3 N 0.8646(13) 0.7742(11) 0.0218(11) 0.046(3) Uani 1 1 d .
N4 N 0.7562(12) 0.6902(10) -0.0461(10) 0.033(3) Uani 1 1 d .
N5 N 0.6985(12) 0.6974(10) -0.1452(11) 0.041(3) Uani 1 1 d .
N8 N 1.3647(10) 0.9877(9) -0.0589(9) 0.028(3) Uani 1 1 d .
N9 N 1.2972(11) 1.0440(10) -0.2253(9) 0.032(3) Uani 1 1 d .
N11 N 0.5659(10) 0.7389(8) 0.0251(9) 0.024(2) Uani 1 1 d .
N12 N 0.4770(10) 0.7617(9) 0.0540(9) 0.026(3) Uani 1 1 d .
N13 N 1.3758(11) 0.9594(9) 0.0267(9) 0.031(3) Uani 1 1 d .
N14 N 1.2659(11) 0.9387(10) 0.0339(10) 0.036(3) Uani 1 1 d .
N15 N 1.1822(11) 0.9554(10) -0.0464(10) 0.034(3) Uani 1 1 d .
N17 N 0.5491(11) 0.6351(9) 0.0136(9) 0.026(3) Uani 1 1 d .
C1 C 0.7664(14) 0.8570(13) -0.2001(12) 0.037(4) Uani 1 1 d .
C2 C 0.7821(14) 0.7959(11) -0.1286(12) 0.032(3) Uani 1 1 d .
C3 C 0.6606(14) 0.8109(15) -0.3066(13) 0.047(4) Uani 1 1 d .
H3 H 0.5982 0.7376 -0.3388 0.056 Uiso 1 1 calc R
C4 C 0.6578(19) 0.8832(18) -0.3583(16) 0.065(5) Uani 1 1 d .
H4 H 0.5890 0.8585 -0.4282 0.078 Uiso 1 1 calc R
C5 C 0.7553(18) 0.9951(16) -0.3107(15) 0.054(5) Uani 1 1 d .
H5 H 0.7516 1.0418 -0.3488 0.065 Uiso 1 1 calc R
C6 C 0.8557(16) 1.0312(15) -0.2052(14) 0.045(4) Uani 1 1 d .
H6 H 0.9195 1.1041 -0.1709 0.054 Uiso 1 1 calc R
C13 C 1.2067(13) 1.0129(11) -0.1983(11) 0.030(3) Uani 1 1 d .
C14 C 1.0864(17) 1.0104(15) -0.2538(14) 0.054(5) Uani 1 1 d .
H14 H 1.0200 0.9806 -0.2382 0.065 Uiso 1 1 calc R
C15 C 1.1615(17) 1.0878(15) -0.3615(14) 0.055(5) Uani 1 1 d .
H15 H 1.1499 1.1158 -0.4162 0.066 Uiso 1 1 calc R
C16 C 1.2466(13) 0.9831(11) -0.1029(12) 0.030(3) Uani 1 1 d .
C17 C 1.0671(18) 1.0551(17) -0.3358(14) 0.059(5) Uani 1 1 d .
H17 H 0.9896 1.0613 -0.3710 0.070 Uiso 1 1 calc R
C18 C 1.2747(18) 1.0803(15) -0.3079(14) 0.056(5) Uani 1 1 d .
H18 H 1.3388 1.1008 -0.3286 0.067 Uiso 1 1 calc R
N6 N 0.4485(10) 0.5874(9) 0.0283(9) 0.023(2) Uani 1 1 d .
C7 C 0.4067(12) 0.6682(11) 0.0531(10) 0.023(3) Uani 1 1 d .
C8 C 0.3000(13) 0.6433(11) 0.0795(12) 0.027(3) Uani 1 1 d U
C12 C 0.2420(14) 0.7143(12) 0.1019(14) 0.039(4) Uani 1 1 d U
H12 H 0.2673 0.7841 0.0979 0.047 Uiso 1 1 calc R
N10 N 0.2616(11) 0.5379(9) 0.0795(10) 0.035(3) Uani 1 1 d U
C9 C 0.1483(18) 0.6814(15) 0.1298(17) 0.062(6) Uani 1 1 d U
H9 H 0.1048 0.7269 0.1409 0.074 Uiso 1 1 calc R
C11 C 0.1727(17) 0.5103(15) 0.1103(17) 0.057(5) Uani 1 1 d U
H11 H 0.1455 0.4391 0.1112 0.069 Uiso 1 1 calc R
C10 C 0.116(2) 0.5820(16) 0.1421(18) 0.068(6) Uani 1 1 d U
H10 H 0.0590 0.5627 0.1702 0.082 Uiso 1 1 calc R
O3W O 0.4569(19) 0.8873(17) 0.3866(16) 0.141(7) Uani 1 1 d U
H104 H 0.4670 0.9187 0.3436 0.169 Uiso 1 1 d R
H103 H 0.3787 0.8452 0.3588 0.169 Uiso 1 1 d R
O4W O 1.463(2) 1.275(2) -0.358(2) 0.064(7) Uani 0.50 1 d PU
H101 H 1.5236 1.3313 -0.3002 0.076 Uiso 0.50 1 d PR
H102 H 1.3970 1.2897 -0.3791 0.076 Uiso 0.50 1 d PR

loop_
_atom_site_aniso_label
_atom_site_aniso_U_11
_atom_site_aniso_U_22
_atom_site_aniso_U_33
_atom_site_aniso_U_23
_atom_site_aniso_U_13
_atom_site_aniso_U_12
Mo1 0.0308(7) 0.0276(7) 0.0414(8) 0.0103(6) 0.0147(6) 0.0019(6)
Mo2 0.0373(9) 0.0419(9) 0.0615(11) 0.0383(8) -0.0060(7) -0.0084(7)
Mo3 0.0952(13) 0.0307(8) 0.0347(8) 0.0103(7) 0.0370(9) 0.0185(8)
Mo4 0.0594(10) 0.0544(9) 0.0333(8) 0.0295(7) 0.0215(7) 0.0375(8)
Mo5 0.0296(9) 0.0810(14) 0.0557(11) -0.0011(10) 0.0193(8) -0.0090(8)
Mo6 0.151(2) 0.0802(14) 0.0598(12) 0.0471(11) 0.0522(13) 0.0939(15)
Cu1 0.0311(10) 0.0196(9) 0.0456(11) 0.0190(8) 0.0242(9) 0.0108(7)
Cu2 0.0440(17) 0.0279(14) 0.0393(16) 0.0219(13) 0.0089(13) 0.0043(12)
Cu3 0.0266(10) 0.0345(10) 0.0386(11) 0.0228(9) 0.0133(8) 0.0109(8)
Si1 0.030(3) 0.022(3) 0.026(3) 0.007(2) 0.010(2) 0.008(2)
O1 0.099(8) 0.069(7) 0.122(9) 0.048(6) 0.082(7) 0.036(6)
O1W 0.045(7) 0.084(10) 0.074(9) 0.048(8) 0.022(7) 0.024(7)
O2 0.051(8) 0.144(14) 0.045(8) -0.020(8) 0.015(7) 0.047(9)
O2W 0.051(7) 0.081(9) 0.038(7) 0.022(6) 0.024(6) 0.030(7)
O3 0.117(12) 0.077(10) 0.086(10) 0.047(8) 0.074(9) 0.079(9)
O4 0.040(6) 0.055(7) 0.044(7) 0.036(6) 0.007(5) 0.003(5)
O5 0.029(7) 0.124(13) 0.044(7) -0.019(8) 0.013(6) 0.019(7)
O6 0.067(8) 0.086(10) 0.035(6) 0.025(7) 0.020(6) 0.054(8)
O7 0.080(9) 0.090(10) 0.032(6) 0.033(7) 0.014(6) 0.058(8)
O8 0.095(11) 0.100(11) 0.042(7) 0.031(7) 0.026(7) 0.070(9)
O9 0.046(7) 0.041(7) 0.046(7) 0.012(6) -0.018(6) 0.009(6)
O10 0.065(10) 0.171(17) 0.085(11) 0.054(11) 0.060(9) 0.056(11)
O11 0.031(7) 0.141(14) 0.040(7) -0.015(8) 0.008(6) 0.025(8)
O12 0.130(10) 0.094(9) 0.098(9) 0.077(8) 0.014(6) 0.022(7)
O13 0.120(9) 0.063(7) 0.082(8) 0.054(6) 0.039(6) 0.011(6)
O14 0.117(9) 0.072(8) 0.088(8) 0.062(7) 0.015(6) 0.009(6)
O15 0.104(8) 0.055(7) 0.118(8) 0.046(6) 0.082(7) 0.041(6)
O17 0.034(11) 0.031(11) 0.016(9) 0.012(8) 0.007(8) 0.016(9)
O18 0.022(8) 0.022(7) 0.032(8) 0.015(6) 0.009(6) 0.003(6)
O19 0.024(10) 0.017(9) 0.029(10) 0.013(8) 0.014(8) 0.005(8)
O20 0.018(9) 0.018(9) 0.041(11) 0.015(9) 0.011(8) 0.010(8)
O21 0.118(9) 0.077(8) 0.094(8) 0.065(7) 0.014(6) 0.010(6)
O22 0.104(8) 0.066(7) 0.136(9) 0.047(6) 0.086(7) 0.042(6)
O23 0.050(7) 0.033(6) 0.042(6) 0.001(5) 0.023(6) 0.005(5)
N1 0.043(8) 0.026(7) 0.034(7) 0.013(6) 0.016(6) 0.015(6)
N2 0.043(8) 0.019(6) 0.042(8) 0.015(6) 0.020(6) 0.012(6)
N3 0.053(9) 0.033(8) 0.052(9) 0.019(7) 0.025(8) 0.016(7)
N4 0.037(7) 0.027(7) 0.043(8) 0.017(6) 0.024(6) 0.014(6)
N5 0.034(7) 0.037(8) 0.054(9) 0.027(7) 0.018(7) 0.011(6)
N8 0.021(6) 0.021(6) 0.038(7) 0.015(5) 0.013(5) 0.003(5)
N9 0.029(7) 0.032(7) 0.031(7) 0.017(6) 0.012(6) 0.007(6)
N11 0.015(6) 0.012(6) 0.030(6) 0.002(5) 0.005(5) -0.001(4)
N12 0.026(6) 0.018(6) 0.038(7) 0.014(5) 0.018(6) 0.008(5)
N13 0.030(7) 0.029(7) 0.037(7) 0.016(6) 0.017(6) 0.013(5)
N14 0.031(7) 0.034(7) 0.049(8) 0.024(6) 0.019(6) 0.016(6)
N15 0.023(6) 0.030(7) 0.047(8) 0.021(6) 0.014(6) 0.006(5)
N17 0.036(7) 0.017(6) 0.034(7) 0.015(5) 0.018(6) 0.015(5)
C1 0.031(8) 0.038(9) 0.026(8) 0.003(7) 0.008(7) 0.007(7)
C2 0.032(8) 0.018(7) 0.031(8) 0.002(6) 0.012(7) 0.002(6)
C3 0.020(8) 0.062(12) 0.038(9) 0.021(9) 0.000(7) 0.006(8)
C4 0.067(13) 0.086(16) 0.050(11) 0.043(12) 0.021(10) 0.036(12)
C5 0.063(12) 0.067(13) 0.066(13) 0.049(11) 0.038(11) 0.041(11)
C6 0.055(11) 0.060(11) 0.061(11) 0.049(10) 0.037(10) 0.040(9)
C13 0.027(8) 0.020(7) 0.030(8) 0.014(6) 0.001(6) 0.005(6)
C14 0.047(11) 0.065(12) 0.051(11) 0.025(10) 0.015(9) 0.033(10)
C15 0.052(12) 0.058(12) 0.052(11) 0.041(10) 0.014(10) 0.016(9)
C16 0.029(8) 0.026(8) 0.034(8) 0.007(7) 0.013(7) 0.018(6)
C17 0.059(12) 0.092(15) 0.041(10) 0.035(11) 0.018(9) 0.054(12)
C18 0.054(12) 0.054(11) 0.051(11) 0.032(10) 0.017(9) 0.011(9)
N6 0.019(6) 0.025(6) 0.028(6) 0.020(5) 0.012(5) 0.005(5)
C7 0.018(7) 0.026(7) 0.028(7) 0.017(6) 0.013(6) 0.004(6)
C8 0.032(8) 0.018(6) 0.042(8) 0.014(6) 0.024(7) 0.012(6)
C12 0.039(9) 0.034(8) 0.078(12) 0.043(9) 0.037(8) 0.028(7)
N10 0.041(7) 0.020(6) 0.056(8) 0.026(6) 0.029(6) 0.007(5)
C9 0.070(13) 0.057(11) 0.126(17) 0.060(12) 0.078(13) 0.051(10)
C11 0.067(12) 0.046(10) 0.107(16) 0.056(11) 0.063(11) 0.035(9)
C10 0.090(15) 0.059(12) 0.124(18) 0.064(13) 0.089(14) 0.045(11)
O3W 0.143(11) 0.158(11) 0.130(10) 0.071(8) 0.055(8) 0.072(8)
O4W 0.072(11) 0.055(10) 0.059(10) 0.028(8) 0.019(8) 0.031(8)

loop_
_atom_type_symbol
_atom_type_description
_atom_type_scat_dispersion_real
_atom_type_scat_dispersion_imag
_atom_type_scat_source
C C 0.0033 0.0016 'International Tables Vol C Tables 4.2.6.8 and 6.1.1.4'
H H 0.0000 0.0000 'International Tables Vol C Tables 4.2.6.8 and 6.1.1.4'
Cu Cu 0.3201 1.2651 'International Tables Vol C Tables 4.2.6.8 and 6.1.1.4'
Mo Mo -1.6832 0.6857 'International Tables Vol C Tables 4.2.6.8 and 6.1.1.4'
N N 0.0061 0.0033 'International Tables Vol C Tables 4.2.6.8 and 6.1.1.4'
O O 0.0106 0.0060 'International Tables Vol C Tables 4.2.6.8 and 6.1.1.4'
Si Si 0.0817 0.0704 'International Tables Vol C Tables 4.2.6.8 and 6.1.1.4'

loop_
_geom_angle_atom_site_label_1
_geom_angle_atom_site_label_2
_geom_angle_atom_site_label_3
_geom_angle
_geom_angle_site_symmetry_1
_geom_angle_site_symmetry_3
O9 Mo1 O1 101.7(7) . .
O9 Mo1 O15 101.4(6) . .
O1 Mo1 O15 90.0(6) . .
O9 Mo1 O7 98.2(6) . .
O1 Mo1 O7 88.6(6) . .
O15 Mo1 O7 160.2(6) . .
O9 Mo1 O6 100.0(6) . .
O1 Mo1 O6 158.1(6) . .
O15 Mo1 O6 88.1(5) . .
O7 Mo1 O6 85.9(5) . .
O9 Mo1 O19 160.1(6) . .
O1 Mo1 O19 65.6(6) . .
O15 Mo1 O19 64.9(6) . .
O7 Mo1 O19 96.7(6) . .
O6 Mo1 O19 94.1(6) . .
O9 Mo1 O18 155.5(6) . .
O1 Mo1 O18 93.3(7) . .
O15 Mo1 O18 97.8(6) . .
O7 Mo1 O18 62.6(6) . .
O6 Mo1 O18 65.4(5) . .
O19 Mo1 O18 44.3(6) . .
O13 Mo2 O7 101.5(7) . .
O13 Mo2 O2 100.6(8) . .
O7 Mo2 O2 89.0(6) . .
O13 Mo2 O8 99.9(8) . .
O7 Mo2 O8 89.3(5) . .
O2 Mo2 O8 159.3(7) . .
O13 Mo2 O11 99.1(7) . .
O7 Mo2 O11 159.4(7) . .
O2 Mo2 O11 87.9(5) . .
O8 Mo2 O11 86.5(5) . .
O13 Mo2 O20 157.8(7) . .
O7 Mo2 O20 96.1(6) . .
O2 Mo2 O20 66.0(7) . .
O8 Mo2 O20 93.7(6) . .
O11 Mo2 O20 64.1(7) . .
O13 Mo2 O18 159.8(7) . .
O7 Mo2 O18 64.8(6) . .
O2 Mo2 O18 94.2(7) . .
O8 Mo2 O18 66.5(6) . .
O11 Mo2 O18 95.2(7) . .
O20 Mo2 O18 42.4(6) . .
O23 Mo3 O21 98.3(7) . .
O23 Mo3 O22 98.7(6) . .
O21 Mo3 O22 91.4(7) . .
O23 Mo3 O14 102.4(7) . .
O21 Mo3 O14 89.1(6) . .
O22 Mo3 O14 158.6(7) . .
O23 Mo3 O1 102.4(6) . .
O21 Mo3 O1 159.2(7) . .
O22 Mo3 O1 87.1(6) . .
O14 Mo3 O1 85.0(7) . .
O23 Mo3 O17 154.6(6) . .
O21 Mo3 O17 62.5(7) . .
O22 Mo3 O17 98.3(6) . .
O14 Mo3 O17 63.1(6) . .
O1 Mo3 O17 97.1(6) . .
O23 Mo3 O19 154.7(6) . .
O21 Mo3 O19 99.6(7) . .
O22 Mo3 O19 63.3(6) . .
O14 Mo3 O19 95.6(7) . .
O1 Mo3 O19 61.4(6) . .
O17 Mo3 O19 50.6(6) . .
O4 Mo4 O11 100.4(6) . 2_766
O4 Mo4 O5 102.0(6) . .
O11 Mo4 O5 91.7(5) 2_766 .
O4 Mo4 O22 99.3(7) . .
O11 Mo4 O22 88.1(6) 2_766 .
O5 Mo4 O22 158.4(7) . .
O4 Mo4 O15 98.9(6) . .
O11 Mo4 O15 160.4(7) 2_766 .
O5 Mo4 O15 87.4(6) . .
O22 Mo4 O15 85.7(6) . .
O4 Mo4 O19 154.5(6) . .
O11 Mo4 O19 98.7(7) 2_766 .
O5 Mo4 O19 94.1(7) . .
O22 Mo4 O19 64.6(6) . .
O15 Mo4 O19 61.9(6) . .
O4 Mo4 O20 158.6(6) . 2_766
O11 Mo4 O20 63.7(6) 2_766 2_766
O5 Mo4 O20 66.2(6) . 2_766
O22 Mo4 O20 94.6(7) . 2_766
O15 Mo4 O20 98.3(6) . 2_766
O19 Mo4 O20 46.9(6) . 2_766
O10 Mo5 O6 100.9(7) . 2_766
O10 Mo5 O8 100.2(8) . 2_766
O6 Mo5 O8 89.7(5) 2_766 2_766
O10 Mo5 O12 99.6(9) . .
O6 Mo5 O12 89.6(7) 2_766 .
O8 Mo5 O12 159.9(8) 2_766 .
O10 Mo5 O21 100.2(8) . .
O6 Mo5 O21 158.9(7) 2_766 .
O8 Mo5 O21 86.2(6) 2_766 .
O12 Mo5 O21 87.3(6) . .
O10 Mo5 O17 156.7(8) . .
O6 Mo5 O17 96.0(6) 2_766 .
O8 Mo5 O17 95.8(6) 2_766 .
O12 Mo5 O17 64.4(7) . .
O21 Mo5 O17 63.9(7) . .
O10 Mo5 O18 157.2(8) . 2_766
O6 Mo5 O18 64.9(5) 2_766 2_766
O8 Mo5 O18 63.6(6) 2_766 2_766
O12 Mo5 O18 98.1(7) . 2_766
O21 Mo5 O18 94.8(7) . 2_766
O17 Mo5 O18 46.1(6) . 2_766
O3 Mo6 O14 101.6(7) . .
O3 Mo6 O5 98.5(6) . 2_766
O14 Mo6 O5 160.0(7) . 2_766
O3 Mo6 O12 97.2(8) . .
O14 Mo6 O12 90.8(6) . .
O5 Mo6 O12 86.9(7) 2_766 .
O3 Mo6 O2 100.2(7) . .
O14 Mo6 O2 89.0(7) . .
O5 Mo6 O2 87.3(5) 2_766 .
O12 Mo6 O2 162.3(7) . .
O3 Mo6 O17 156.2(6) . .
O14 Mo6 O17 65.8(6) . .
O5 Mo6 O17 95.5(6) 2_766 .
O12 Mo6 O17 64.3(7) . .
O2 Mo6 O17 99.7(7) . .
O3 Mo6 O20 154.8(6) . .
O14 Mo6 O20 96.7(7) . .
O5 Mo6 O20 64.2(6) 2_766 .
O12 Mo6 O20 99.7(7) . .
O2 Mo6 O20 62.8(6) . .
O17 Mo6 O20 48.7(6) . .
N17 Cu1 N6 93.3(4) . 2_665
N17 Cu1 N10 174.1(4) . 2_665
N6 Cu1 N10 80.8(4) 2_665 2_665
N17 Cu1 N4 93.2(4) . .
N6 Cu1 N4 173.4(5) 2_665 .
N10 Cu1 N4 92.7(4) 2_665 .
N2 Cu2 N2 180.000(2) 2_775 .
N2 Cu2 N1 82.2(5) 2_775 2_775
N2 Cu2 N1 97.8(5) . 2_775
N2 Cu2 N1 97.8(5) 2_775 .
N2 Cu2 N1 82.2(5) . .
N1 Cu2 N1 180.000(2) 2_775 .
N13 Cu3 N8 93.4(4) 1_455 2_775
N13 Cu3 N9 173.8(5) 1_455 2_775
N8 Cu3 N9 80.7(5) 2_775 2_775
N13 Cu3 O2W 91.6(5) 1_455 .
N8 Cu3 O2W 145.5(5) 2_775 .
N9 Cu3 O2W 92.1(5) 2_775 .
N13 Cu3 N12 100.2(4) 1_455 .
N8 Cu3 N12 103.9(4) 2_775 .
N9 Cu3 N12 83.3(4) 2_775 .
O2W Cu3 N12 108.8(5) . .
O18 Si1 O18 180(2) 2_766 .
O18 Si1 O20 65.5(8) 2_766 2_766
O18 Si1 O20 114.5(8) . 2_766
O18 Si1 O20 114.5(8) 2_766 .
O18 Si1 O20 65.5(8) . .
O20 Si1 O20 180.0(13) 2_766 .
O18 Si1 O19 112.9(8) 2_766 .
O18 Si1 O19 67.1(8) . .
O20 Si1 O19 70.6(8) 2_766 .
O20 Si1 O19 109.4(8) . .
O18 Si1 O19 67.1(8) 2_766 2_766
O18 Si1 O19 112.9(8) . 2_766
O20 Si1 O19 109.4(8) 2_766 2_766
O20 Si1 O19 70.6(8) . 2_766
O19 Si1 O19 180.000(5) . 2_766
O18 Si1 O17 108.2(9) 2_766 2_766
O18 Si1 O17 71.8(9) . 2_766
O20 Si1 O17 73.0(8) 2_766 2_766
O20 Si1 O17 107.0(8) . 2_766
O19 Si1 O17 104.1(8) . 2_766
O19 Si1 O17 75.9(8) 2_766 2_766
O18 Si1 O17 71.8(9) 2_766 .
O18 Si1 O17 108.2(9) . .
O20 Si1 O17 107.0(8) 2_766 .
O20 Si1 O17 73.0(8) . .
O19 Si1 O17 75.9(8) . .
O19 Si1 O17 104.1(8) 2_766 .
O17 Si1 O17 180.000(6) 2_766 .
Mo1 O1 Mo3 136.5(8) . .
H105 O1W H106 107.7 . .
Mo2 O2 Mo6 136.1(9) . .
Mo4 O5 Mo6 135.9(7) . 2_766
Mo5 O6 Mo1 138.2(6) 2_766 .
Mo2 O7 Mo1 137.8(8) . .
Mo5 O8 Mo2 136.8(8) 2_766 .
Mo4 O11 Mo2 135.6(9) 2_766 .
Mo5 O12 Mo6 133.0(10) . .
Mo6 O14 Mo3 135.2(9) . .
Mo1 O15 Mo4 134.2(8) . .
Si1 O17 Mo6 120.9(9) . .
Si1 O17 Mo5 122.3(9) . .
Mo6 O17 Mo5 98.2(7) . .
Si1 O17 Mo3 117.6(8) . .
Mo6 O17 Mo3 95.4(6) . .
Mo5 O17 Mo3 96.6(6) . .
Si1 O18 O20 59.3(8) . .
Si1 O18 O19 60.2(8) . .
O20 O18 O19 100.6(12) . .
Si1 O18 Mo2 126.9(9) . .
O20 O18 Mo2 67.7(8) . .
O19 O18 Mo2 135.5(11) . .
Si1 O18 Mo1 123.1(9) . .
O20 O18 Mo1 135.1(11) . .
O19 O18 Mo1 62.9(8) . .
Mo2 O18 Mo1 94.4(6) . .
Si1 O18 Mo5 119.9(9) . 2_766
O20 O18 Mo5 128.5(11) . 2_766
O19 O18 Mo5 123.9(10) . 2_766
Mo2 O18 Mo5 92.1(6) . 2_766
Mo1 O18 Mo5 91.2(6) . 2_766
Si1 O19 O18 52.8(7) . .
Si1 O19 Mo1 125.5(8) . .
O18 O19 Mo1 72.8(8) . .
Si1 O19 Mo4 119.7(8) . .
O18 O19 Mo4 137.5(11) . .
Mo1 O19 Mo4 98.7(6) . .
Si1 O19 Mo3 115.9(8) . .
O18 O19 Mo3 127.7(10) . .
Mo1 O19 Mo3 96.2(6) . .
Mo4 O19 Mo3 94.3(6) . .
Si1 O20 O18 55.3(7) . .
Si1 O20 Mo2 125.2(9) . .
O18 O20 Mo2 69.9(8) . .
Si1 O20 Mo4 122.7(9) . 2_766
O18 O20 Mo4 136.8(11) . 2_766
Mo2 O20 Mo4 95.8(6) . 2_766
Si1 O20 Mo6 117.3(9) . .
O18 O20 Mo6 127.5(11) . .
Mo2 O20 Mo6 95.1(6) . .
Mo4 O20 Mo6 93.3(5) 2_766 .
Mo3 O21 Mo5 137.0(10) . .
Mo4 O22 Mo3 137.8(9) . .
C1 N1 C6 119.5(14) . .
C1 N1 Cu2 114.9(9) . .
C6 N1 Cu2 125.6(11) . .
N3 N2 C2 104.4(11) . .
N3 N2 Cu2 144.1(10) . .
C2 N2 Cu2 111.2(9) . .
N4 N3 N2 108.6(12) . .
N3 N4 N5 112.7(11) . .
N3 N4 Cu1 133.2(10) . .
N5 N4 Cu1 114.0(9) . .
C2 N5 N4 101.8(12) . .
C16 N8 N13 104.7(11) . .
C16 N8 Cu3 113.0(9) . 2_775
N13 N8 Cu3 141.8(9) . 2_775
C13 N9 C18 119.0(13) . .
C13 N9 Cu3 115.3(9) . 2_775
C18 N9 Cu3 125.4(11) . 2_775
N17 N11 N12 107.4(10) . .
C7 N12 N11 106.1(10) . .
C7 N12 Cu3 140.2(9) . .
N11 N12 Cu3 111.1(7) . .
N14 N13 N8 110.0(10) . .
N14 N13 Cu3 125.6(9) . 1_655
N8 N13 Cu3 124.4(9) . 1_655
N13 N14 N15 108.8(11) . .
N14 N15 C16 104.0(11) . .
N11 N17 N6 110.2(10) . .
N11 N17 Cu1 124.6(9) . .
N6 N17 Cu1 125.0(8) . .
N1 C1 C3 125.0(15) . .
N1 C1 C2 112.6(12) . .
C3 C1 C2 122.4(14) . .
N5 C2 N2 112.6(13) . .
N5 C2 C1 127.9(13) . .
N2 C2 C1 119.1(12) . .
C4 C3 C1 114.1(16) . .
C4 C3 H3 123.0 . .
C1 C3 H3 123.0 . .
C3 C4 C5 123.4(17) . .
C3 C4 H4 118.3 . .
C5 C4 H4 118.3 . .
C6 C5 C4 117.3(15) . .
C6 C5 H5 121.3 . .
C4 C5 H5 121.3 . .
N1 C6 C5 120.7(16) . .
N1 C6 H6 119.7 . .
C5 C6 H6 119.7 . .
N9 C13 C14 122.6(14) . .
N9 C13 C16 113.4(12) . .
C14 C13 C16 124.0(14) . .
C13 C14 C17 117.5(17) . .
C13 C14 H14 121.3 . .
C17 C14 H14 121.3 . .
C17 C15 C18 119.9(16) . .
C17 C15 H15 120.1 . .
C18 C15 H15 120.1 . .
N8 C16 N15 112.5(12) . .
N8 C16 C13 117.4(13) . .
N15 C16 C13 130.1(12) . .
C15 C17 C14 118.9(16) . .
C15 C17 H17 120.6 . .
C14 C17 H17 120.6 . .
N9 C18 C15 121.9(17) . .
N9 C18 H18 119.0 . .
C15 C18 H18 119.0 . .
N17 N6 C7 105.1(9) . .
N17 N6 Cu1 141.5(8) . 2_665
C7 N6 Cu1 113.4(8) . 2_665
N12 C7 N6 111.1(11) . .
N12 C7 C8 130.6(12) . .
N6 C7 C8 118.2(11) . .
N10 C8 C12 122.3(12) . .
N10 C8 C7 112.0(11) . .
C12 C8 C7 125.7(12) . .
C9 C12 C8 118.9(13) . .
C9 C12 H12 120.5 . .
C8 C12 H12 120.5 . .
C11 N10 C8 116.8(13) . .
C11 N10 Cu1 127.7(10) . 2_665
C8 N10 Cu1 115.5(9) . 2_665
C12 C9 C10 120.8(15) . .
C12 C9 H9 119.6 . .
C10 C9 H9 119.6 . .
N10 C11 C10 123.7(15) . .
N10 C11 H11 118.1 . .
C10 C11 H11 118.1 . .
C9 C10 C11 116.8(15) . .
C9 C10 H10 121.6 . .
C11 C10 H10 121.6 . .
H104 O3W H103 108.8 . .
H101 O4W H102 108.7 . .

loop_
_geom_bond_atom_site_label_1
_geom_bond_atom_site_label_2
_geom_bond_distance
_geom_bond_site_symmetry_2
Mo1 O9 1.651(10) .
Mo1 O1 1.875(13) .
Mo1 O15 1.891(13) .
Mo1 O7 1.929(11) .
Mo1 O6 1.935(11) .
Mo1 O19 2.273(16) .
Mo1 O18 2.438(17) .
Mo2 O13 1.645(12) .
Mo2 O7 1.857(10) .
Mo2 O2 1.870(12) .
Mo2 O8 1.890(12) .
Mo2 O11 1.927(12) .
Mo2 O20 2.338(17) .
Mo2 O18 2.374(17) .
Mo3 O23 1.644(10) .
Mo3 O21 1.892(16) .
Mo3 O22 1.900(14) .
Mo3 O14 1.910(13) .
Mo3 O1 1.910(14) .
Mo3 O17 2.400(17) .
Mo3 O19 2.447(17) .
Mo4 O4 1.648(9) .
Mo4 O11 1.865(13) 2_766
Mo4 O5 1.867(11) .
Mo4 O22 1.898(14) .
Mo4 O15 1.947(13) .
Mo4 O19 2.386(16) .
Mo4 O20 2.393(17) 2_766
Mo5 O10 1.643(12) .
Mo5 O6 1.846(11) 2_766
Mo5 O8 1.890(13) 2_766
Mo5 O12 1.892(14) .
Mo5 O21 1.903(16) .
Mo5 O17 2.328(19) .
Mo5 O18 2.505(18) 2_766
Mo6 O3 1.652(11) .
Mo6 O14 1.858(14) .
Mo6 O5 1.929(12) 2_766
Mo6 O12 1.929(17) .
Mo6 O2 1.938(15) .
Mo6 O17 2.308(17) .
Mo6 O20 2.448(17) .
Cu1 N17 1.992(11) .
Cu1 N6 2.006(10) 2_665
Cu1 N10 2.011(12) 2_665
Cu1 N4 2.019(11) .
Cu2 N2 2.003(11) 2_775
Cu2 N2 2.003(11) .
Cu2 N1 2.008(12) 2_775
Cu2 N1 2.008(12) .
Cu3 N13 1.965(11) 1_455
Cu3 N8 1.980(11) 2_775
Cu3 N9 2.008(11) 2_775
Cu3 O2W 2.013(11) .
Cu3 N12 2.293(10) .
Si1 O18 1.540(17) 2_766
Si1 O18 1.540(17) .
Si1 O20 1.610(16) 2_766
Si1 O20 1.610(16) .
Si1 O19 1.678(17) .
Si1 O19 1.678(17) 2_766
Si1 O17 1.691(18) 2_766
Si1 O17 1.691(18) .
O1W H105 0.8500 .
O1W H106 0.8500 .
O5 Mo6 1.929(12) 2_766
O6 Mo5 1.846(11) 2_766
O8 Mo5 1.890(13) 2_766
O11 Mo4 1.865(13) 2_766
O18 O20 1.70(2) .
O18 O19 1.78(2) .
O18 Mo5 2.505(18) 2_766
O20 Mo4 2.393(17) 2_766
N1 C1 1.349(18) .
N1 C6 1.354(17) .
N2 N3 1.348(16) .
N2 C2 1.356(18) .
N3 N4 1.281(17) .
N4 N5 1.366(16) .
N5 C2 1.334(17) .
N8 C16 1.317(16) .
N8 N13 1.338(15) .
N8 Cu3 1.980(11) 2_775
N9 C13 1.294(17) .
N9 C18 1.352(19) .
N9 Cu3 2.008(11) 2_775
N11 N17 1.313(14) .
N11 N12 1.367(14) .
N12 C7 1.310(15) .
N13 N14 1.338(15) .
N13 Cu3 1.965(11) 1_655
N14 N15 1.340(15) .
N15 C16 1.361(18) .
N17 N6 1.338(14) .
C1 C3 1.41(2) .
C1 C2 1.46(2) .
C3 C4 1.36(2) .
C3 H3 0.9300 .
C4 C5 1.43(3) .
C4 H4 0.9300 .
C5 C6 1.39(2) .
C5 H5 0.9300 .
C6 H6 0.9300 .
C13 C14 1.37(2) .
C13 C16 1.462(18) .
C14 C17 1.42(2) .
C14 H14 0.9300 .
C15 C17 1.33(2) .
C15 C18 1.35(2) .
C15 H15 0.9300 .
C17 H17 0.9300 .
C18 H18 0.9300 .
N6 C7 1.340(16) .
N6 Cu1 2.006(10) 2_665
C7 C8 1.457(17) .
C8 N10 1.369(15) .
C8 C12 1.372(18) .
C12 C9 1.34(2) .
C12 H12 0.9300 .
N10 C11 1.309(19) .
N10 Cu1 2.011(12) 2_665
C9 C10 1.36(2) .
C9 H9 0.9300 .
C11 C10 1.41(2) .
C11 H11 0.9300 .
C10 H10 0.9300 .
O3W H104 0.8521 .
O3W H103 0.8359 .
O4W H101 0.8508 .
O4W H102 0.8383 .
